data_2219825
loop_
_publ_author_name
'K\"arn\"a, Minna'
'Lahtinen, Manu'
'Valkonen, Jussi'

_publ_section_title
;
 <i>N</i>,<i>N</i>-Dimethyl-<i>N</i>-propylpropan-1-aminium chloride
 monohydrate
;
_journal_coeditor_code CV2460
_journal_issue 11
_journal_name_full 'Acta Crystallographica Section E'
_journal_page_first o2100
_journal_paper_doi 10.1107/S1600536808032340
_journal_volume 64
_journal_year 2008
_chemical_formula_iupac 'C8 H20 N +, Cl -, H2 O'
_chemical_formula_moiety 'C8 H20 N +, Cl -, H2 O'
_chemical_formula_sum 'C8 H22 Cl N O'
_chemical_formula_weight 183.72
_chemical_name_systematic
;<i>N</i>,<i>N</i>-Dimethyl-<i>N</i>-propylpropan-1-aminium chloride
 monohydrate
;
_space_group_IT_number 14
_symmetry_cell_setting monoclinic
_symmetry_space_group_name_Hall '-P 2yn'
_symmetry_space_group_name_H-M 'P 1 21/n 1'
_atom_sites_solution_hydrogens geom
_atom_sites_solution_primary direct
_atom_sites_solution_secondary difmap
_audit_creation_method SHELXL-97
_cell_angle_alpha 90.00
_cell_angle_beta 100.23(3)
_cell_angle_gamma 90.00
_cell_formula_units_Z 4
_cell_length_a 7.9870(16)
_cell_length_b 9.4210(19)
_cell_length_c 14.875(3)
_cell_measurement_reflns_used 1705
_cell_measurement_temperature 173(2)
_cell_measurement_theta_max 63.69
_cell_measurement_theta_min 0.88
_cell_volume 1101.5(4)
_computing_cell_refinement 'DENZO-SMN (Otwinowski & Minor, 1997; Otwinowski <i>et al.</i>,  2003)'
_computing_data_collection 'COLLECT (Nonius, 2002)'
_computing_data_reduction 'DENZO-SMN (Otwinowski & Minor, 1997; Otwinowski <i>et al.</i>,  2003)'
_computing_molecular_graphics 'DIAMOND (Brandenburg, 2008)'
_computing_publication_material 'SHELXL97 (Sheldrick, 2008)'
_computing_structure_refinement 'SHELXL97 (Sheldrick, 2008)'
_computing_structure_solution 'SIR2002 (Burla <i>et al.</i>,  2003)'
_diffrn_ambient_temperature 173(2)
_diffrn_measured_fraction_theta_full 0.992
_diffrn_measured_fraction_theta_max 0.993
_diffrn_measurement_device_type 'Nonius Kappa APEXII'
_diffrn_measurement_method '\f and \w '
_diffrn_radiation_monochromator graphite
_diffrn_radiation_source 'fine-focus sealed tube'
_diffrn_radiation_type CuK\a
_diffrn_radiation_wavelength 1.54178
_diffrn_reflns_av_R_equivalents 0.0562
_diffrn_reflns_av_sigmaI/netI 0.0503
_diffrn_reflns_limit_h_max 9
_diffrn_reflns_limit_h_min -7
_diffrn_reflns_limit_k_max 10
_diffrn_reflns_limit_k_min -10
_diffrn_reflns_limit_l_max 16
_diffrn_reflns_limit_l_min -17
_diffrn_reflns_number 6471
_diffrn_reflns_theta_full 63.39
_diffrn_reflns_theta_max 63.39
_diffrn_reflns_theta_min 5.58
_diffrn_standards_decay_% 0
_diffrn_standards_interval_count 0
_diffrn_standards_interval_time 0
_diffrn_standards_number 0
_exptl_absorpt_coefficient_mu 2.706
_exptl_absorpt_correction_T_max 0.7372
_exptl_absorpt_correction_T_min 0.5343
_exptl_absorpt_correction_type multi-scan
_exptl_absorpt_process_details '(SADABS; Sheldrick, 2004)'
_exptl_crystal_colour colourless
_exptl_crystal_density_diffrn 1.108
_exptl_crystal_density_method 'not measured'
_exptl_crystal_description rod
_exptl_crystal_F_000 408
_exptl_crystal_size_max 0.40
_exptl_crystal_size_mid 0.12
_exptl_crystal_size_min 0.12
_refine_diff_density_max 0.201
_refine_diff_density_min -0.214
_refine_ls_extinction_method none
_refine_ls_goodness_of_fit_ref 1.036
_refine_ls_hydrogen_treatment mixed
_refine_ls_matrix_type full
_refine_ls_number_parameters 112
_refine_ls_number_reflns 1784
_refine_ls_number_restraints 0
_refine_ls_restrained_S_all 1.036
_refine_ls_R_factor_all 0.0534
_refine_ls_R_factor_gt 0.0416
_refine_ls_shift/su_max 0.000
_refine_ls_shift/su_mean 0.000
_refine_ls_structure_factor_coef Fsqd
_refine_ls_weighting_details 'calc w=1/[\s^2^(Fo^2^)+(0.0535P)^2^+0.2799P] where P=(Fo^2^+2Fc^2^)/3'
_refine_ls_weighting_scheme calc
_refine_ls_wR_factor_gt 0.1011
_refine_ls_wR_factor_ref 0.1075
_reflns_number_gt 1474
_reflns_number_total 1784
_reflns_threshold_expression I>2\s(I)
_cod_data_source_file cv2460.cif
_cod_data_source_block I
_cod_original_sg_symbol_H-M 'P 21/n'
_cod_database_code 2219825
_cod_database_fobs_code 2219825

loop_
_symmetry_equiv_pos_as_xyz
'x, y, z'
'-x+1/2, y+1/2, -z+1/2'
'-x, -y, -z'
'x-1/2, -y-1/2, z-1/2'

loop_
_atom_site_type_symbol
_atom_site_label
_atom_site_fract_x
_atom_site_fract_y
_atom_site_fract_z
_atom_site_U_iso_or_equiv
_atom_site_adp_type
_atom_site_calc_flag
_atom_site_refinement_flags
_atom_site_occupancy
Cl Cl1 0.33660(7) -0.05079(6) 0.66252(4) 0.0363(2) Uani d . 1
N N1 0.7874(2) 0.10789(19) 0.61585(11) 0.0244(4) Uani d . 1
O O1W 0.0649(3) -0.2974(3) 0.68554(19) 0.0673(7) Uani d . 1
C C21 0.9430(2) 0.1617(2) 0.58112(14) 0.0272(5) Uani d . 1
H H4A 1.0416 0.1023 0.6077 0.033 Uiso calc R 1
H H4B 0.9243 0.1489 0.5140 0.033 Uiso calc R 1
C C31 0.7647(3) -0.0457(2) 0.59034(16) 0.0311(5) Uani d . 1
H H5A 0.6659 -0.0836 0.6131 0.047 Uiso calc R 1
H H5B 0.8668 -0.0987 0.6175 0.047 Uiso calc R 1
H H5C 0.7466 -0.0551 0.5237 0.047 Uiso calc R 1
C C13 0.9427(3) 0.0851(3) 0.87601(15) 0.0366(6) Uani d . 1
H H6A 0.9657 0.1866 0.8863 0.055 Uiso calc R 1
H H6B 1.0303 0.0295 0.9153 0.055 Uiso calc R 1
H H6C 0.8308 0.0622 0.8905 0.055 Uiso calc R 1
C C41 0.6317(3) 0.1857(3) 0.56898(16) 0.0333(5) Uani d . 1
H H7A 0.6236 0.1783 0.5026 0.050 Uiso calc R 1
H H7B 0.6399 0.2859 0.5870 0.050 Uiso calc R 1
H H7C 0.5302 0.1437 0.5868 0.050 Uiso calc R 1
C C11 0.7990(2) 0.1267(2) 0.71770(13) 0.0269(5) Uani d . 1
H H8A 0.6911 0.0936 0.7346 0.032 Uiso calc R 1
H H8B 0.8097 0.2294 0.7319 0.032 Uiso calc R 1
C C12 0.9448(3) 0.0497(3) 0.77691(15) 0.0319(5) Uani d . 1
H H9A 0.9323 -0.0540 0.7672 0.038 Uiso calc R 1
H H9B 1.0542 0.0796 0.7604 0.038 Uiso calc R 1
C C22 0.9876(3) 0.3154(2) 0.60251(17) 0.0360(6) Uani d . 1
H H10A 1.0077 0.3301 0.6695 0.043 Uiso calc R 1
H H10B 0.8915 0.3768 0.5749 0.043 Uiso calc R 1
C C23 1.1457(3) 0.3563(3) 0.5653(2) 0.0497(7) Uani d . 1
H H11A 1.2408 0.2956 0.5929 0.074 Uiso calc R 1
H H11B 1.1739 0.4558 0.5802 0.074 Uiso calc R 1
H H11C 1.1247 0.3438 0.4989 0.074 Uiso calc R 1
H H1W 0.141(4) -0.250(4) 0.675(2) 0.065(11) Uiso d . 1
H H2W 0.100(4) -0.360(4) 0.724(3) 0.084(12) Uiso d . 1

loop_
_atom_site_aniso_label
_atom_site_aniso_U_11
_atom_site_aniso_U_22
_atom_site_aniso_U_33
_atom_site_aniso_U_12
_atom_site_aniso_U_13
_atom_site_aniso_U_23
Cl1 0.0368(3) 0.0399(4) 0.0335(3) 0.0034(2) 0.0099(2) 0.0041(2)
N1 0.0251(9) 0.0244(10) 0.0234(9) 0.0008(7) 0.0037(7) 0.0005(7)
O1W 0.0431(12) 0.0528(15) 0.1006(19) -0.0032(11) -0.0020(12) 0.0265(13)
C21 0.0270(11) 0.0327(13) 0.0226(11) 0.0014(9) 0.0067(8) 0.0011(9)
C31 0.0359(12) 0.0241(12) 0.0326(12) -0.0012(9) 0.0038(9) -0.0041(9)
C13 0.0479(14) 0.0344(14) 0.0265(12) 0.0043(11) 0.0038(10) -0.0001(10)
C41 0.0264(11) 0.0375(14) 0.0333(13) 0.0071(10) -0.0020(9) 0.0037(10)
C11 0.0281(11) 0.0305(13) 0.0232(11) 0.0028(9) 0.0074(8) 0.0002(9)
C12 0.0321(11) 0.0384(14) 0.0251(12) 0.0046(10) 0.0047(9) 0.0023(10)
C22 0.0391(12) 0.0319(14) 0.0390(14) -0.0060(10) 0.0122(10) -0.0033(10)
C23 0.0465(14) 0.0420(16) 0.0639(18) -0.0122(12) 0.0192(13) 0.0043(13)

loop_
_atom_type_symbol
_atom_type_description
_atom_type_scat_dispersion_real
_atom_type_scat_dispersion_imag
_atom_type_scat_source
C C 0.0181 0.0091 'International Tables Vol C Tables 4.2.6.8 and 6.1.1.4'
H H 0.0000 0.0000 'International Tables Vol C Tables 4.2.6.8 and 6.1.1.4'
N N 0.0311 0.0180 'International Tables Vol C Tables 4.2.6.8 and 6.1.1.4'
O O 0.0492 0.0322 'International Tables Vol C Tables 4.2.6.8 and 6.1.1.4'
Cl Cl 0.3639 0.7018 'International Tables Vol C Tables 4.2.6.8 and 6.1.1.4'

loop_
_geom_angle_atom_site_label_1
_geom_angle_atom_site_label_2
_geom_angle_atom_site_label_3
_geom_angle
C31 N1 C41 107.48(16)
C31 N1 C11 110.50(16)
C41 N1 C11 107.79(16)
C31 N1 C21 107.86(15)
C41 N1 C21 109.83(16)
C11 N1 C21 113.22(15)
H1W O1W H2W 110(3)
C22 C21 N1 115.22(17)
C22 C21 H4A 108.5
N1 C21 H4A 108.5
C22 C21 H4B 108.5
N1 C21 H4B 108.5
H4A C21 H4B 107.5
N1 C31 H5A 109.5
N1 C31 H5B 109.5
H5A C31 H5B 109.5
N1 C31 H5C 109.5
H5A C31 H5C 109.5
H5B C31 H5C 109.5
C12 C13 H6A 109.5
C12 C13 H6B 109.5
H6A C13 H6B 109.5
C12 C13 H6C 109.5
H6A C13 H6C 109.5
H6B C13 H6C 109.5
N1 C41 H7A 109.5
N1 C41 H7B 109.5
H7A C41 H7B 109.5
N1 C41 H7C 109.5
H7A C41 H7C 109.5
H7B C41 H7C 109.5
N1 C11 C12 115.50(16)
N1 C11 H8A 108.4
C12 C11 H8A 108.4
N1 C11 H8B 108.4
C12 C11 H8B 108.4
H8A C11 H8B 107.5
C13 C12 C11 108.70(18)
C13 C12 H9A 109.9
C11 C12 H9A 109.9
C13 C12 H9B 109.9
C11 C12 H9B 109.9
H9A C12 H9B 108.3
C21 C22 C23 110.3(2)
C21 C22 H10A 109.6
C23 C22 H10A 109.6
C21 C22 H10B 109.6
C23 C22 H10B 109.6
H10A C22 H10B 108.1
C22 C23 H11A 109.5
C22 C23 H11B 109.5
H11A C23 H11B 109.5
C22 C23 H11C 109.5
H11A C23 H11C 109.5
H11B C23 H11C 109.5

loop_
_geom_bond_atom_site_label_1
_geom_bond_atom_site_label_2
_geom_bond_distance
N1 C31 1.499(3)
N1 C41 1.504(3)
N1 C11 1.512(3)
N1 C21 1.515(3)
O1W H1W 0.79(4)
O1W H2W 0.84(4)
C21 C22 1.512(3)
C21 H4A 0.9900
C21 H4B 0.9900
C31 H5A 0.9800
C31 H5B 0.9800
C31 H5C 0.9800
C13 C12 1.514(3)
C13 H6A 0.9800
C13 H6B 0.9800
C13 H6C 0.9800
C41 H7A 0.9800
C41 H7B 0.9800
C41 H7C 0.9800
C11 C12 1.514(3)
C11 H8A 0.9900
C11 H8B 0.9900
C12 H9A 0.9900
C12 H9B 0.9900
C22 C23 1.516(3)
C22 H10A 0.9900
C22 H10B 0.9900
C23 H11A 0.9800
C23 H11B 0.9800
C23 H11C 0.9800

loop_
_geom_hbond_atom_site_label_D
_geom_hbond_atom_site_label_H
_geom_hbond_atom_site_label_A
_geom_hbond_site_symmetry_D
_geom_hbond_site_symmetry_H
_geom_hbond_site_symmetry_A
_geom_hbond_distance_DH
_geom_hbond_distance_HA
_geom_hbond_distance_DA
_geom_hbond_angle_DHA
_geom_hbond_publ_flag
O1W H1W Cl1 1 1 1 0.79(4) 2.47(4) 3.239(3) 164(3) y
O1W H2W Cl1 2_556 2_556 1 0.84(4) 2.46(4) 3.285(3) 172(4) y
C31 H5B O1W 1_455 1_455 1 0.98 2.542 3.489(4) 162.31 y
C21 H4A Cl1 1_455 1_455 1 0.99 2.759 3.742(2) 172.27 y
C41 H7A Cl1 3_656 3_656 1 0.98 2.803 3.721(3) 156.29 y
C41 H7C Cl1 1 1 1 0.98 2.763 3.691(3) 158.07 y

loop_
_geom_torsion_atom_site_label_1
_geom_torsion_atom_site_label_2
_geom_torsion_atom_site_label_3
_geom_torsion_atom_site_label_4
_geom_torsion
C31 N1 C21 C22 -178.85(18)
C41 N1 C21 C22 64.3(2)
C11 N1 C21 C22 -56.3(2)
C31 N1 C11 C12 60.2(2)
C41 N1 C11 C12 177.38(18)
C21 N1 C11 C12 -60.9(2)
N1 C11 C12 C13 177.40(18)
N1 C21 C22 C23 179.42(19)

loop_
_cod_related_entry_id
_cod_related_entry_database
_cod_related_entry_code
1 ChemSpider 30655637
